data_4331851
loop_
_publ_author_name
'Spijksma, Gerald I.'
'Bouwmeester, Henny J. M.'
'Blank, Dave H. A.'
'Fischer, Andreas'
'Henry, Marc'
'Kessler, Vadim G.'

_publ_section_title
;
 Chemistry of 2,2,6,6,-Tetramethyl-3,5-heptanedione (Hthd) Modification of
 Zirconium and Hafnium Propoxide Precursors
;
_journal_issue 13
_journal_name_full 'Inorganic Chemistry'
_journal_page_first 4938
_journal_page_last 4950
_journal_paper_doi 10.1021/ic051674j
_journal_volume 45
_journal_year 2006
_chemical_formula_sum 'C44 H76 O8 Zr'
_chemical_formula_weight 824.27
_chemical_name_systematic
; 
 ? 
;
_space_group_IT_number 13
_symmetry_cell_setting monoclinic
_symmetry_space_group_name_Hall '-P 2yc'
_symmetry_space_group_name_H-M 'P 1 2/c 1'
_atom_sites_solution_hydrogens geom
_atom_sites_solution_primary direct
_atom_sites_solution_secondary difmap
_audit_creation_method SHELXL-97
_cell_angle_alpha 90.00
_cell_angle_beta 106.550(7)
_cell_angle_gamma 90.00
_cell_formula_units_Z 4
_cell_length_a 22.545(6)
_cell_length_b 11.275(3)
_cell_length_c 19.763(5)
_cell_measurement_reflns_used 494(I>10sigma(I))
_cell_measurement_temperature 295(2)
_cell_measurement_theta_max 18.00
_cell_measurement_theta_min 1.81
_cell_volume 4816(2)
_computing_cell_refinement 'Bruker SAINTPLUS'
_computing_data_collection 'Bruker SMART'
_computing_data_reduction 'Bruker SAINTPLUS'
_computing_molecular_graphics 'Bruker SHELXYL-NT'
_computing_publication_material 'Bruker SHELXYL-NT'
_computing_structure_refinement 'SHELXL-97 (Sheldrick, 1997)'
_computing_structure_solution 'SHELXS-97 (Sheldrick, 1990)'
_diffrn_ambient_temperature 295(2)
_diffrn_measured_fraction_theta_full 0.989
_diffrn_measured_fraction_theta_max 0.989
_diffrn_measurement_device_type 'Bruker SMART CCD 1k'
_diffrn_measurement_method 'Bruker SMART'
_diffrn_radiation_monochromator graphite
_diffrn_radiation_source 'fine-focus sealed tube'
_diffrn_radiation_type MoK\a
_diffrn_radiation_wavelength 0.71073
_diffrn_reflns_av_R_equivalents 0.0493
_diffrn_reflns_av_sigmaI/netI 0.0424
_diffrn_reflns_limit_h_max 11
_diffrn_reflns_limit_h_min -19
_diffrn_reflns_limit_k_max 9
_diffrn_reflns_limit_k_min -9
_diffrn_reflns_limit_l_max 17
_diffrn_reflns_limit_l_min -17
_diffrn_reflns_number 10785
_diffrn_reflns_theta_full 18.00
_diffrn_reflns_theta_max 18.00
_diffrn_reflns_theta_min 1.81
_exptl_absorpt_coefficient_mu 0.273
_exptl_absorpt_correction_T_max 0.9475
_exptl_absorpt_correction_T_min 0.8645
_exptl_absorpt_correction_type empirical
_exptl_absorpt_process_details 'Bruker SADABS'
_exptl_crystal_colour colorless
_exptl_crystal_density_diffrn 1.137
_exptl_crystal_density_meas ?
_exptl_crystal_density_method 'not measured'
_exptl_crystal_description block
_exptl_crystal_F_000 1776
_exptl_crystal_size_max 0.55
_exptl_crystal_size_mid 0.35
_exptl_crystal_size_min 0.20
_refine_diff_density_max 0.476
_refine_diff_density_min -0.322
_refine_diff_density_rms 0.070
_refine_ls_extinction_method none
_refine_ls_goodness_of_fit_ref 1.030
_refine_ls_hydrogen_treatment mixed
_refine_ls_matrix_type full
_refine_ls_number_parameters 493
_refine_ls_number_reflns 3275
_refine_ls_number_restraints 487
_refine_ls_restrained_S_all 0.973
_refine_ls_R_factor_all 0.1177
_refine_ls_R_factor_gt 0.0826
_refine_ls_shift/su_max 0.001
_refine_ls_shift/su_mean 0.000
_refine_ls_structure_factor_coef Fsqd
_refine_ls_weighting_details 'calc w=1/[\s^2^(Fo^2^)+(0.1187P)^2^+21.4816P] where P=(Fo^2^+2Fc^2^)/3'
_refine_ls_weighting_scheme calc
_refine_ls_wR_factor_gt 0.2063
_refine_ls_wR_factor_ref 0.2261
_reflns_number_gt 2282
_reflns_number_total 3275
_reflns_threshold_expression >2sigma(I)
_cod_data_source_file ic051674jsup7.cif
_cod_data_source_block zrthd4m
_cod_depositor_comments
;
The following automatic conversions were performed:

'_symmetry_cell_setting' value 'Monoclinic' changed to 'monoclinic'
according to /home/saulius/struct/CIF-dictionaries/cif_core.dic
dictionary named 'cif_core.dic' version 2.4.2 from
2011-04-26.

'_exptl_absorpt_correction_type' value 'Empirical'
changed to 'empirical' according to
/home/saulius/struct/CIF-dictionaries/cif_core.dic dictionary named
'cif_core.dic' version 2.4.2 from 2011-04-26.

Automatic conversion script
Id: cif_fix_values 1891 2012-01-12 08:04:46Z andrius 

The following automatic conversions were performed:

'_exptl_crystal_density_meas' value 'not measured' was changed to '?'
- the value is perceived as not measured.

Automatic conversion script
Id: cif_fix_values 3008 2015-01-20 13:52:24Z robertas 
;
_cod_original_sg_symbol_H-M P2/c
_cod_database_code 4331851

loop_
_symmetry_equiv_pos_as_xyz
'x, y, z'
'-x, y, -z+1/2'
'-x, -y, -z'
'x, -y, z-1/2'

loop_
_atom_site_label
_atom_site_type_symbol
_atom_site_fract_x
_atom_site_fract_y
_atom_site_fract_z
_atom_site_U_iso_or_equiv
_atom_site_adp_type
_atom_site_occupancy
_atom_site_symmetry_multiplicity
_atom_site_calc_flag
_atom_site_refinement_flags
Zr1 Zr 0.0000 1.07288(13) 0.7500 0.0641(7) Uani 1 2 d S
O1 O -0.0117(4) 1.2181(6) 0.8140(4) 0.085(2) Uani 1 1 d .
O2 O -0.0534(4) 1.0058(8) 0.8161(4) 0.077(2) Uani 1 1 d D
O3 O -0.0925(4) 1.1408(9) 0.6948(5) 0.078(2) Uani 1 1 d .
O4 O -0.0494(4) 0.9292(6) 0.6898(4) 0.076(2) Uani 1 1 d .
C1 C -0.0836(11) 1.158(3) 0.8715(13) 0.101(9) Uani 0.50 1 d P
C2 C -0.1195(11) 0.8435(19) 0.7500(13) 0.103(8) Uiso 0.50 1 d PD
C3 C -0.1459(13) 0.984(3) 0.6378(15) 0.114(10) Uani 0.50 1 d P
C4 C -0.1108(11) 1.307(2) 0.7577(14) 0.080(7) Uiso 0.50 1 d P
C11 C -0.0479(11) 1.239(2) 0.8504(13) 0.066(6) Uiso 0.50 1 d P
C12 C -0.0558(11) 1.297(2) 0.8092(13) 0.073(7) Uiso 0.50 1 d P
C21 C -0.0995(14) 0.927(3) 0.8061(15) 0.102(8) Uiso 0.50 1 d P
C22 C -0.0835(12) 1.038(3) 0.847(2) 0.117(13) Uani 0.50 1 d P
C31 C -0.0912(13) 0.863(2) 0.6948(15) 0.086(8) Uiso 0.50 1 d P
C32 C -0.0996(17) 0.908(3) 0.6500(17) 0.097(9) Uiso 0.50 1 d P
C41 C -0.1267(11) 1.225(3) 0.7034(12) 0.079(8) Uani 0.50 1 d P
C42 C -0.1350(15) 1.097(3) 0.6597(16) 0.100(10) Uani 0.50 1 d P
C112 C -0.1215(7) 0.9331(17) 0.8753(8) 0.136(6) Uani 1 1 d D
C114 C -0.0443(7) 1.3735(11) 0.8731(7) 0.104(4) Uani 1 1 d D
C123 C -0.1099(7) 0.7749(13) 0.6306(8) 0.118(5) Uani 1 1 d D
C134 C -0.1906(7) 1.2145(19) 0.6440(9) 0.161(7) Uani 1 1 d D
C101 C -0.1417(19) 0.803(2) 0.881(2) 0.188(15) Uiso 0.50 1 d PD
C102 C -0.0798(16) 0.955(4) 0.9514(12) 0.122(13) Uiso 0.50 1 d PD
C103 C -0.1787(14) 1.015(3) 0.867(2) 0.135(11) Uiso 0.50 1 d PD
C104 C -0.145(3) 1.005(5) 0.930(3) 0.29(3) Uiso 0.50 1 d PD
C105 C -0.1888(14) 0.932(7) 0.828(3) 0.35(4) Uiso 0.50 1 d PD
C106 C -0.073(2) 0.899(5) 0.9453(18) 0.21(3) Uiso 0.50 1 d PD
C201 C -0.0529(16) 0.716(4) 0.616(3) 0.21(2) Uiso 0.50 1 d PD
C202 C -0.0877(17) 0.682(3) 0.6902(15) 0.154(13) Uiso 0.50 1 d PD
C203 C -0.1665(16) 0.752(5) 0.5655(18) 0.21(2) Uiso 0.50 1 d PD
C204 C -0.1423(18) 0.674(3) 0.661(2) 0.177(15) Uiso 0.50 1 d PD
C205 C -0.0635(12) 0.763(3) 0.5853(15) 0.110(10) Uiso 0.50 1 d PD
C206 C -0.1704(15) 0.827(5) 0.580(2) 0.21(2) Uiso 0.50 1 d PD
C301 C -0.164(2) 1.281(5) 0.590(3) 0.25(2) Uiso 0.50 1 d PD
C302 C -0.2177(18) 1.342(2) 0.647(2) 0.186(15) Uiso 0.50 1 d PD
C303 C -0.223(2) 1.185(4) 0.702(2) 0.206(19) Uiso 0.50 1 d PD
C304 C -0.2407(16) 1.130(3) 0.658(3) 0.160(14) Uiso 0.50 1 d PD
C305 C -0.1939(18) 1.191(4) 0.5653(13) 0.159(13) Uiso 0.50 1 d PD
C306 C -0.2437(19) 1.141(4) 0.593(3) 0.218(19) Uiso 0.50 1 d PD
C401 C -0.063(2) 1.499(2) 0.840(2) 0.22(2) Uiso 0.50 1 d PD
C402 C 0.0013(17) 1.336(4) 0.9445(14) 0.178(15) Uiso 0.50 1 d PD
C403 C -0.0369(16) 1.449(3) 0.8097(14) 0.143(12) Uiso 0.50 1 d PD
C404 C -0.1027(11) 1.414(3) 0.8944(18) 0.118(12) Uiso 0.50 1 d PD
C405 C 0.0267(13) 1.394(2) 0.9207(14) 0.102(9) Uiso 0.50 1 d P
C406 C -0.0915(19) 1.360(5) 0.918(2) 0.20(2) Uiso 0.50 1 d PD
Zr2 Zr 0.5000 0.36449(14) 0.2500 0.0694(7) Uani 1 2 d S
O5 O 0.4112(3) 0.4367(7) 0.1852(4) 0.081(2) Uani 1 1 d .
O6 O 0.4551(4) 0.2230(7) 0.1824(4) 0.092(2) Uani 1 1 d .
O7 O 0.4815(4) 0.5062(7) 0.3122(5) 0.087(3) Uani 1 1 d .
O8 O 0.4325(4) 0.2992(10) 0.3011(5) 0.094(3) Uani 1 1 d .
C156 C 0.3134(6) 0.503(2) 0.1232(10) 0.161(8) Uani 1 1 d D
C167 C 0.4458(7) 0.6557(18) 0.3702(10) 0.147(7) Uani 1 1 d D
C178 C 0.3593(8) 0.232(2) 0.3540(10) 0.158(7) Uani 1 1 d D
C157 C 0.3996(8) 0.0668(15) 0.1180(10) 0.142(6) Uani 1 1 d D
C67 C 0.4306(18) 0.574(4) 0.300(2) 0.123(13) Uani 0.50 1 d P
C56 C 0.3623(12) 0.393(2) 0.1476(13) 0.076(7) Uiso 0.50 1 d P
C62 C 0.4023(12) 0.333(3) 0.3420(12) 0.084(9) Uani 0.50 1 d P
C65 C 0.3748(14) 0.522(3) 0.1858(16) 0.103(9) Uiso 0.50 1 d P
C75 C 0.304(5) 0.451(8) 0.035(5) 0.41(6) Uiso 0.50 1 d P
C76 C 0.4398(16) 0.522(3) 0.3507(17) 0.094(12) Uani 0.50 1 d P
C87 C 0.4050(12) 0.187(2) 0.1497(13) 0.071(7) Uiso 0.50 1 d P
C86 C 0.405(3) 0.242(5) 0.301(3) 0.18(2) Uiso 0.50 1 d P
C6 C 0.3852(16) 0.592(3) 0.2396(16) 0.155(16) Uani 0.50 1 d P
C7 C 0.4017(14) 0.438(3) 0.3648(16) 0.099(9) Uiso 0.50 1 d P
C5 C 0.3569(11) 0.273(2) 0.1237(12) 0.087(7) Uani 0.50 1 d P
C8 C 0.385(2) 0.149(4) 0.231(3) 0.23(2) Uiso 0.50 1 d P
C501 C 0.4507(17) 0.040(4) 0.081(2) 0.167(16) Uiso 0.50 1 d PD
C502 C 0.417(3) 0.075(5) 0.047(2) 0.23(2) Uiso 0.50 1 d PD
C503 C 0.3311(11) 0.022(3) 0.099(2) 0.160(13) Uiso 0.50 1 d PD
C504 C 0.3397(17) 0.082(4) 0.056(2) 0.22(2) Uiso 0.50 1 d PD
C505 C 0.449(2) -0.018(4) 0.165(3) 0.25(3) Uiso 0.50 1 d PD
C506 C 0.412(2) -0.025(3) 0.1791(17) 0.169(15) Uiso 0.50 1 d PD
C601 C 0.284(2) 0.529(6) 0.184(2) 0.25(2) Uiso 0.50 1 d PD
C602 C 0.343(3) 0.620(4) 0.108(4) 0.32(3) Uiso 0.50 1 d PD
C603 C 0.2544(15) 0.427(3) 0.089(3) 0.176(16) Uiso 0.50 1 d PD
C604 C 0.2600(16) 0.437(4) 0.142(3) 0.177(16) Uiso 0.50 1 d PD
C605 C 0.3261(18) 0.512(4) 0.0499(15) 0.142(13) Uiso 0.50 1 d PD
C606 C 0.295(3) 0.633(3) 0.133(3) 0.25(2) Uiso 0.50 1 d PD
C701 C 0.401(2) 0.125(4) 0.384(3) 0.25(2) Uiso 0.50 1 d PD
C702 C 0.3003(14) 0.222(4) 0.2905(16) 0.170(14) Uiso 0.50 1 d PD
C703 C 0.3405(15) 0.267(3) 0.4212(14) 0.135(11) Uiso 0.50 1 d PD
C704 C 0.398(2) 0.227(5) 0.4323(15) 0.25(2) Uiso 0.50 1 d PD
C705 C 0.3012(17) 0.311(4) 0.323(2) 0.200(17) Uiso 0.50 1 d PD
C706 C 0.329(3) 0.113(3) 0.323(3) 0.48(3) Uiso 1 1 d D
C801 C 0.5075(13) 0.654(3) 0.4305(16) 0.141(13) Uiso 0.50 1 d PD
C802 C 0.403(3) 0.742(5) 0.347(3) 0.26(2) Uiso 0.50 1 d P
C803 C 0.5139(12) 0.700(4) 0.394(3) 0.197(19) Uiso 0.50 1 d PD
C804 C 0.435(2) 0.748(3) 0.3092(19) 0.188(17) Uiso 0.50 1 d PD
C805 C 0.3937(13) 0.659(3) 0.4065(17) 0.127(11) Uiso 0.50 1 d PD
C806 C 0.437(3) 0.610(6) 0.441(4) 0.30(3) Uiso 0.50 1 d P

loop_
_atom_site_aniso_label
_atom_site_aniso_U_11
_atom_site_aniso_U_22
_atom_site_aniso_U_33
_atom_site_aniso_U_23
_atom_site_aniso_U_13
_atom_site_aniso_U_12
Zr1 0.0780(13) 0.0606(12) 0.0568(11) 0.000 0.0244(9) 0.000
O1 0.117(6) 0.065(5) 0.080(5) -0.018(4) 0.041(5) -0.017(5)
O2 0.061(6) 0.081(7) 0.089(6) -0.008(5) 0.018(5) -0.001(5)
O3 0.079(7) 0.075(6) 0.074(6) -0.006(5) 0.011(6) 0.001(7)
O4 0.083(6) 0.075(5) 0.073(5) -0.002(4) 0.028(5) -0.010(5)
C1 0.087(19) 0.13(3) 0.090(19) 0.058(18) 0.032(15) -0.026(19)
C3 0.11(2) 0.10(2) 0.12(2) -0.04(2) 0.000(18) 0.02(2)
C22 0.052(19) 0.05(2) 0.26(4) 0.02(2) 0.06(2) 0.026(17)
C41 0.044(16) 0.10(2) 0.09(2) 0.022(18) 0.011(15) 0.012(17)
C42 0.08(2) 0.11(3) 0.08(2) -0.019(19) -0.017(18) -0.01(2)
C112 0.091(11) 0.222(19) 0.107(12) 0.047(12) 0.044(9) -0.032(12)
C114 0.136(13) 0.089(10) 0.088(10) -0.009(8) 0.034(9) 0.017(9)
C123 0.119(12) 0.096(11) 0.119(11) -0.045(9) 0.001(9) -0.015(9)
C134 0.081(11) 0.25(2) 0.139(14) 0.044(14) 0.010(11) 0.086(14)
Zr2 0.0611(12) 0.0768(13) 0.0684(12) 0.000 0.0153(9) 0.000
O5 0.053(5) 0.097(6) 0.085(6) -0.004(5) 0.005(4) 0.001(5)
O6 0.082(6) 0.103(6) 0.087(6) -0.013(5) 0.015(5) 0.006(5)
O7 0.057(5) 0.097(7) 0.099(7) -0.023(5) 0.013(5) -0.008(5)
O8 0.073(6) 0.107(8) 0.097(7) -0.006(6) 0.016(6) -0.020(6)
C156 0.058(10) 0.25(2) 0.150(15) 0.082(15) -0.007(10) 0.039(12)
C167 0.109(13) 0.171(18) 0.166(18) -0.090(15) 0.047(12) 0.025(12)
C178 0.103(12) 0.23(2) 0.160(16) 0.037(15) 0.074(12) -0.044(14)
C157 0.122(13) 0.131(14) 0.149(15) -0.054(12) -0.001(11) -0.035(11)
C67 0.11(3) 0.18(4) 0.10(4) -0.06(3) 0.06(3) -0.04(3)
C62 0.071(18) 0.14(3) 0.053(16) -0.039(16) 0.037(14) 0.003(18)
C76 0.13(3) 0.10(3) 0.04(2) -0.030(18) 0.02(2) 0.04(2)
C6 0.15(3) 0.20(3) 0.06(2) -0.05(2) -0.06(2) 0.03(2)
C5 0.086(18) 0.091(19) 0.078(16) -0.003(15) 0.014(14) -0.012(16)

loop_
_atom_type_symbol
_atom_type_description
_atom_type_scat_dispersion_real
_atom_type_scat_dispersion_imag
_atom_type_scat_source
C C 0.0033 0.0016 'International Tables Vol C Tables 4.2.6.8 and 6.1.1.4'
H H 0.0000 0.0000 'International Tables Vol C Tables 4.2.6.8 and 6.1.1.4'
O O 0.0106 0.0060 'International Tables Vol C Tables 4.2.6.8 and 6.1.1.4'
Zr Zr -2.9673 0.5597 'International Tables Vol C Tables 4.2.6.8 and 6.1.1.4'

loop_
_geom_angle_atom_site_label_1
_geom_angle_atom_site_label_2
_geom_angle_atom_site_label_3
_geom_angle
_geom_angle_site_symmetry_1
_geom_angle_site_symmetry_3
O4 Zr1 O4 80.8(4) . 2_556
O4 Zr1 O1 112.8(3) . 2_556
O4 Zr1 O1 141.6(3) 2_556 2_556
O4 Zr1 O1 141.6(3) . .
O4 Zr1 O1 112.8(3) 2_556 .
O1 Zr1 O1 79.6(4) 2_556 .
O4 Zr1 O2 71.8(3) . 2_556
O4 Zr1 O2 77.2(3) 2_556 2_556
O1 Zr1 O2 74.0(3) 2_556 2_556
O1 Zr1 O2 144.7(3) . 2_556
O4 Zr1 O2 77.2(3) . .
O4 Zr1 O2 71.8(3) 2_556 .
O1 Zr1 O2 144.7(3) 2_556 .
O1 Zr1 O2 74.0(3) . .
O2 Zr1 O2 138.9(5) 2_556 .
O4 Zr1 O3 144.6(3) . 2_556
O4 Zr1 O3 73.5(4) 2_556 2_556
O1 Zr1 O3 76.4(4) 2_556 2_556
O1 Zr1 O3 72.4(3) . 2_556
O2 Zr1 O3 78.9(3) 2_556 2_556
O2 Zr1 O3 115.9(3) . 2_556
O4 Zr1 O3 73.5(4) . .
O4 Zr1 O3 144.6(3) 2_556 .
O1 Zr1 O3 72.4(3) 2_556 .
O1 Zr1 O3 76.4(4) . .
O2 Zr1 O3 115.9(3) 2_556 .
O2 Zr1 O3 78.9(3) . .
O3 Zr1 O3 139.2(6) 2_556 .
C11 O1 C12 46.7(12) . .
C11 O1 Zr1 134.1(12) . .
C12 O1 Zr1 134.2(12) . .
C22 O2 C21 74(2) . .
C22 O2 Zr1 140.1(18) . .
C21 O2 Zr1 133.5(13) . .
C42 O3 C41 88(2) . .
C42 O3 Zr1 132.3(18) . .
C41 O3 Zr1 136.4(13) . .
C32 O4 C31 47.9(15) . .
C32 O4 Zr1 139.8(18) . .
C31 O4 Zr1 135.2(14) . .
C11 C1 C22 118(3) . .
C21 C2 C31 112(2) . .
C32 C3 C42 120(3) . .
C32 C3 C31 26.9(16) . .
C42 C3 C31 116(2) . .
C12 C4 C41 121(2) . .
C12 C11 O1 70(2) . .
C12 C11 C1 134(3) . .
O1 C11 C1 126(2) . .
C12 C11 C114 66(2) . .
O1 C11 C114 110.8(19) . .
C1 C11 C114 123(2) . .
C11 C12 O1 63(2) . .
C11 C12 C4 124(3) . .
O1 C12 C4 128(2) . .
C11 C12 C114 75(2) . .
O1 C12 C114 112.7(18) . .
C4 C12 C114 119(2) . .
C11 C12 C403 129(3) . .
O1 C12 C403 119(2) . .
C4 C12 C403 96(2) . .
C114 C12 C403 56.8(12) . .
O2 C21 C2 128(2) . .
O2 C21 C22 45.4(16) . .
C2 C21 C22 163(3) . .
O2 C21 C112 105(2) . .
C2 C21 C112 126(3) . .
C22 C21 C112 65(2) . .
O2 C22 C1 124(3) . .
O2 C22 C21 61(2) . .
C1 C22 C21 163(3) . .
O2 C22 C112 115(2) . .
C1 C22 C112 121(3) . .
C21 C22 C112 60.8(17) . .
C32 C31 O4 65(3) . .
C32 C31 C2 138(4) . .
O4 C31 C2 132(2) . .
C32 C31 C123 70(3) . .
O4 C31 C123 111(2) . .
C2 C31 C123 116(2) . .
C32 C31 C3 37(2) . .
O4 C31 C3 84.5(18) . .
C2 C31 C3 102(2) . .
C123 C31 C3 89.7(17) . .
C31 C32 O4 67(3) . .
C31 C32 C3 116(4) . .
O4 C32 C3 122(3) . .
C31 C32 C123 73(3) . .
O4 C32 C123 114(3) . .
C3 C32 C123 122(3) . .
C31 C32 C206 107(4) . .
O4 C32 C206 163(3) . .
C3 C32 C206 75(3) . .
C123 C32 C206 49.8(14) . .
O3 C41 C4 125(2) . .
O3 C41 C134 108(2) . .
C4 C41 C134 127(2) . .
O3 C41 C42 42.5(15) . .
C4 C41 C42 161(2) . .
C134 C41 C42 66.8(16) . .
O3 C42 C3 131(3) . .
O3 C42 C41 49.3(17) . .
C3 C42 C41 166(3) . .
O3 C42 C134 102(2) . .
C3 C42 C134 126(3) . .
C41 C42 C134 54.3(14) . .
C105 C112 C102 144(3) . .
C105 C112 C106 150(4) . .
C102 C112 C106 25(2) . .
C105 C112 C101 77(3) . .
C102 C112 C101 101(2) . .
C106 C112 C101 81(3) . .
C105 C112 C104 87(4) . .
C102 C112 C104 58(3) . .
C106 C112 C104 79(3) . .
C101 C112 C104 106(3) . .
C105 C112 C103 45(3) . .
C102 C112 C103 105(2) . .
C106 C112 C103 126(3) . .
C101 C112 C103 109(2) . .
C104 C112 C103 48(3) . .
C105 C112 C21 89(3) . .
C102 C112 C21 126(2) . .
C106 C112 C21 116(3) . .
C101 C112 C21 101(2) . .
C104 C112 C21 151(3) . .
C103 C112 C21 112.9(19) . .
C105 C112 C22 109(3) . .
C102 C112 C22 89(2) . .
C106 C112 C22 100(3) . .
C101 C112 C22 154(2) . .
C104 C112 C22 100(3) . .
C103 C112 C22 92.0(19) . .
C21 C112 C22 54.2(17) . .
C12 C114 C402 122(2) . .
C12 C114 C401 102(2) . .
C402 C114 C401 131(3) . .
C12 C114 C403 70.4(17) . .
C402 C114 C403 133(2) . .
C401 C114 C403 41.7(19) . .
C12 C114 C404 116.4(18) . .
C402 C114 C404 103(2) . .
C401 C114 C404 72(2) . .
C403 C114 C404 110(2) . .
C12 C114 C406 116(2) . .
C402 C114 C406 81(2) . .
C401 C114 C406 100(3) . .
C403 C114 C406 138(3) . .
C404 C114 C406 28(2) . .
C12 C114 C11 38.8(11) . .
C402 C114 C11 87.8(18) . .
C401 C114 C11 140(2) . .
C403 C114 C11 107.6(18) . .
C404 C114 C11 112.5(19) . .
C406 C114 C11 95(2) . .
C12 C114 C405 118.6(16) . .
C402 C114 C405 39.1(16) . .
C401 C114 C405 102(2) . .
C403 C114 C405 94.2(18) . .
C404 C114 C405 124.5(18) . .
C406 C114 C405 114(2) . .
C11 C114 C405 105.3(15) . .
C32 C123 C201 113(3) . .
C32 C123 C202 118(2) . .
C201 C123 C202 75(2) . .
C32 C123 C203 113(3) . .
C201 C123 C203 108(3) . .
C202 C123 C203 122(3) . .
C32 C123 C206 81(2) . .
C201 C123 C206 132(3) . .
C202 C123 C206 141(3) . .
C203 C123 C206 34(2) . .
C32 C123 C204 132(2) . .
C201 C123 C204 105(3) . .
C202 C123 C204 45.6(17) . .
C203 C123 C204 80(2) . .
C206 C123 C204 95(3) . .
C32 C123 C205 98.5(19) . .
C201 C123 C205 29(2) . .
C202 C123 C205 105(2) . .
C203 C123 C205 92(2) . .
C206 C123 C205 106(2) . .
C204 C123 C205 128(2) . .
C32 C123 C31 36.9(12) . .
C201 C123 C31 112(2) . .
C202 C123 C31 82.0(18) . .
C203 C123 C31 138(3) . .
C206 C123 C31 105(2) . .
C204 C123 C31 102(2) . .
C205 C123 C31 116.5(18) . .
C303 C134 C301 163(3) . .
C303 C134 C305 143(3) . .
C301 C134 C305 47(2) . .
C303 C134 C304 39(2) . .
C301 C134 C304 149(3) . .
C305 C134 C304 104(3) . .
C303 C134 C306 86(3) . .
C301 C134 C306 101(3) . .
C305 C134 C306 57(2) . .
C304 C134 C306 48(2) . .
C303 C134 C302 84(2) . .
C301 C134 C302 80(3) . .
C305 C134 C302 106(2) . .
C304 C134 C302 104(2) . .
C306 C134 C302 106(2) . .
C303 C134 C41 90(2) . .
C301 C134 C41 91(2) . .
C305 C134 C41 122(2) . .
C304 C134 C41 118(2) . .
C306 C134 C41 152(3) . .
C302 C134 C41 101(2) . .
C303 C134 C42 100(2) . .
C301 C134 C42 95(2) . .
C305 C134 C42 83.2(19) . .
C304 C134 C42 91(2) . .
C306 C134 C42 95(2) . .
C302 C134 C42 159(2) . .
C41 C134 C42 58.9(14) . .
C112 C101 C105 51.1(16) . .
C112 C101 C106 49.3(13) . .
C105 C101 C106 98(2) . .
C106 C102 C104 125(6) . .
C106 C102 C112 78(2) . .
C104 C102 C112 61.1(15) . .
C105 C103 C104 121(4) . .
C105 C103 C112 66.3(16) . .
C104 C103 C112 66.0(15) . .
C103 C104 C102 125(2) . .
C103 C104 C112 66.2(16) . .
C102 C104 C112 60.5(15) . .
C103 C104 C106 116.7(18) . .
C102 C104 C106 16(2) . .
C112 C104 C106 50.5(18) . .
C103 C105 C112 68.4(17) . .
C103 C105 C101 106(3) . .
C112 C105 C101 51.8(16) . .
C102 C106 C112 77(2) . .
C102 C106 C104 39(5) . .
C112 C106 C104 50.8(18) . .
C102 C106 C101 116(5) . .
C112 C106 C101 49.3(13) . .
C104 C106 C101 77(2) . .
C205 C201 C123 76.4(18) . .
C205 C201 C202 129(2) . .
C123 C201 C202 52.4(12) . .
C204 C202 C123 67.6(12) . .
C204 C202 C201 103(2) . .
C123 C202 C201 52.2(12) . .
C206 C203 C123 73.2(17) . .
C206 C203 C204 97(4) . .
C123 C203 C204 50.0(13) . .
C202 C204 C123 66.8(12) . .
C202 C204 C203 112.9(19) . .
C123 C204 C203 49.7(12) . .
C201 C205 C123 74.3(17) . .
C203 C206 C123 73.2(17) . .
C203 C206 C32 121(3) . .
C123 C206 C32 49.6(16) . .
C305 C301 C134 66.7(14) . .
C305 C301 C302 99(3) . .
C134 C301 C302 50.5(14) . .
C134 C302 C301 50.0(14) . .
C304 C303 C134 70.6(14) . .
C303 C304 C306 133(3) . .
C303 C304 C134 70.2(14) . .
C306 C304 C134 66.2(14) . .
C301 C305 C306 123(3) . .
C301 C305 C134 66.6(14) . .
C306 C305 C134 61.8(13) . .
C304 C306 C305 125(2) . .
C304 C306 C134 65.5(13) . .
C305 C306 C134 61.2(13) . .
C403 C401 C114 69.2(14) . .
C403 C401 C404 118(2) . .
C114 C401 C404 54.0(12) . .
C405 C402 C114 74(2) . .
C405 C402 C406 116(3) . .
C114 C402 C406 50.0(13) . .
C401 C403 C114 69.1(13) . .
C401 C403 C12 109(3) . .
C114 C403 C12 52.8(12) . .
C406 C404 C114 76.5(18) . .
C406 C404 C401 129(3) . .
C114 C404 C401 53.7(12) . .
C402 C405 C114 66.6(17) . .
C404 C406 C114 75.4(17) . .
C404 C406 C402 114(4) . .
C114 C406 C402 49.1(12) . .
O7 Zr2 O7 82.7(5) 2_655 .
O7 Zr2 O6 109.6(3) 2_655 .
O7 Zr2 O6 141.6(3) . .
O7 Zr2 O6 141.6(3) 2_655 2_655
O7 Zr2 O6 109.6(3) . 2_655
O6 Zr2 O6 83.7(4) . 2_655
O7 Zr2 O8 143.0(3) 2_655 .
O7 Zr2 O8 73.0(4) . .
O6 Zr2 O8 76.6(4) . .
O6 Zr2 O8 74.2(3) 2_655 .
O7 Zr2 O8 73.0(4) 2_655 2_655
O7 Zr2 O8 143.0(3) . 2_655
O6 Zr2 O8 74.2(3) . 2_655
O6 Zr2 O8 76.6(4) 2_655 2_655
O8 Zr2 O8 140.5(6) . 2_655
O7 Zr2 O5 76.3(3) 2_655 2_655
O7 Zr2 O5 71.4(3) . 2_655
O6 Zr2 O5 146.0(3) . 2_655
O6 Zr2 O5 73.9(3) 2_655 2_655
O8 Zr2 O5 119.6(3) . 2_655
O8 Zr2 O5 75.9(3) 2_655 2_655
O7 Zr2 O5 71.4(3) 2_655 .
O7 Zr2 O5 76.3(3) . .
O6 Zr2 O5 73.9(3) . .
O6 Zr2 O5 146.0(3) 2_655 .
O8 Zr2 O5 75.9(3) . .
O8 Zr2 O5 119.6(3) 2_655 .
O5 Zr2 O5 136.6(4) 2_655 .
C56 O5 C65 80.7(18) . .
C56 O5 Zr2 135.1(13) . .
C65 O5 Zr2 139.3(16) . .
C87 O6 Zr2 142.5(13) . .
C67 O7 C76 49.1(16) . .
C67 O7 Zr2 128.4(17) . .
C76 O7 Zr2 134.0(15) . .
C86 O8 C62 74(4) . .
C86 O8 Zr2 144(4) . .
C62 O8 Zr2 140.8(17) . .
C602 C156 C601 107(4) . .
C602 C156 C604 150(4) . .
C601 C156 C604 51(2) . .
C602 C156 C606 51(3) . .
C601 C156 C606 62(3) . .
C604 C156 C606 99(3) . .
C602 C156 C605 64(3) . .
C601 C156 C605 159(3) . .
C604 C156 C605 128(3) . .
C606 C156 C605 101(3) . .
C602 C156 C603 137(4) . .
C601 C156 C603 86(3) . .
C604 C156 C603 39(2) . .
C606 C156 C603 110(3) . .
C605 C156 C603 90(3) . .
C602 C156 C65 73(3) . .
C601 C156 C65 81(3) . .
C604 C156 C65 116(2) . .
C606 C156 C65 89(3) . .
C605 C156 C65 111(2) . .
C603 C156 C65 149(2) . .
C602 C156 C56 114(3) . .
C601 C156 C56 108(2) . .
C604 C156 C56 94(2) . .
C606 C156 C56 149(3) . .
C605 C156 C56 92.3(19) . .
C603 C156 C56 98(2) . .
C65 C156 C56 60.6(15) . .
C602 C156 C75 91(4) . .
C601 C156 C75 148(4) . .
C604 C156 C75 101(4) . .
C606 C156 C75 118(4) . .
C605 C156 C75 28(3) . .
C603 C156 C75 63(3) . .
C65 C156 C75 130(4) . .
C56 C156 C75 86(3) . .
C802 C167 C805 65(3) . .
C802 C167 C76 127(3) . .
C805 C167 C76 97(2) . .
C802 C167 C801 132(3) . .
C805 C167 C801 106(2) . .
C76 C167 C801 100(2) . .
C802 C167 C803 115(3) . .
C805 C167 C803 132(2) . .
C76 C167 C803 113(2) . .
C801 C167 C803 34.9(19) . .
C802 C167 C806 106(4) . .
C805 C167 C806 44(3) . .
C76 C167 C806 83(3) . .
C801 C167 C806 67(3) . .
C803 C167 C806 101(3) . .
C802 C167 C804 48(3) . .
C805 C167 C804 112(2) . .
C76 C167 C804 118(2) . .
C801 C167 C804 120(3) . .
C803 C167 C804 87(3) . .
C806 C167 C804 152(3) . .
C802 C167 C67 99(3) . .
C805 C167 C67 114(2) . .
C76 C167 C67 41.7(16) . .
C801 C167 C67 125(2) . .
C803 C167 C67 113(2) . .
C806 C167 C67 123(3) . .
C804 C167 C67 76(2) . .
C701 C178 C704 59(3) . .
C701 C178 C702 123(3) . .
C704 C178 C702 157(3) . .
C701 C178 C62 107(3) . .
C704 C178 C62 89(2) . .
C702 C178 C62 111(2) . .
C701 C178 C703 99(3) . .
C704 C178 C703 51(2) . .
C702 C178 C703 109(2) . .
C62 C178 C703 107(2) . .
C701 C178 C706 68(3) . .
C704 C178 C706 115(3) . .
C702 C178 C706 56(2) . .
C62 C178 C706 142(3) . .
C703 C178 C706 111(2) . .
C701 C178 C705 162(3) . .
C704 C178 C705 126(3) . .
C702 C178 C705 44.7(19) . .
C62 C178 C705 91(2) . .
C703 C178 C705 78(2) . .
C706 C178 C705 96(3) . .
C701 C178 C86 82(3) . .
C704 C178 C86 111(3) . .
C702 C178 C86 92(2) . .
C62 C178 C86 47.9(19) . .
C703 C178 C86 152(3) . .
C706 C178 C86 95(3) . .
C705 C178 C86 108(3) . .
C87 C157 C505 110(3) . .
C87 C157 C504 101(2) . .
C505 C157 C504 148(3) . .
C87 C157 C506 108(2) . .
C505 C157 C506 37(2) . .
C504 C157 C506 127(3) . .
C87 C157 C502 108(3) . .
C505 C157 C502 104(3) . .
C504 C157 C502 71(3) . .
C506 C157 C502 135(3) . .
C87 C157 C501 113(2) . .
C505 C157 C501 70(3) . .
C504 C157 C501 104(3) . .
C506 C157 C501 104(3) . .
C502 C157 C501 35(2) . .
C87 C157 C503 111(2) . .
C505 C157 C503 116(3) . .
C504 C157 C503 43(2) . .
C506 C157 C503 85(2) . .
C502 C157 C503 107(3) . .
C501 C157 C503 129(2) . .
C76 C67 C6 140(4) . .
C76 C67 O7 67(4) . .
C6 C67 O7 130(3) . .
C76 C67 C167 66(3) . .
C6 C67 C167 127(4) . .
O7 C67 C167 102(3) . .
C76 C67 C804 116(3) . .
C6 C67 C804 87(3) . .
O7 C67 C804 122(3) . .
C167 C67 C804 50.3(13) . .
O5 C56 C5 123(2) . .
O5 C56 C65 50.4(15) . .
C5 C56 C65 172(2) . .
O5 C56 C156 106.9(19) . .
C5 C56 C156 129(2) . .
C65 C56 C156 58.4(16) . .
O8 C62 C7 125(3) . .
O8 C62 C86 40(3) . .
C7 C62 C86 162(4) . .
O8 C62 C178 111(2) . .
C7 C62 C178 124(3) . .
C86 C62 C178 71(3) . .
O5 C65 C6 120(3) . .
O5 C65 C156 108(2) . .
C6 C65 C156 130(3) . .
O5 C65 C56 48.9(15) . .
C6 C65 C56 153(3) . .
C156 C65 C56 61.0(17) . .
O5 C65 C602 123(3) . .
C6 C65 C602 105(3) . .
C156 C65 C602 52.4(16) . .
C56 C65 C602 100(3) . .
O5 C65 C601 132(3) . .
C6 C65 C601 87(3) . .
C156 C65 C601 48.7(13) . .
C56 C65 C601 89(2) . .
C602 C65 C601 79(3) . .
C605 C75 C603 108(8) . .
C605 C75 C156 60(6) . .
C603 C75 C156 52(3) . .
C67 C76 C7 125(4) . .
C67 C76 O7 64(3) . .
C7 C76 O7 126(3) . .
C67 C76 C167 73(3) . .
C7 C76 C167 130(3) . .
O7 C76 C167 104(3) . .
O6 C87 C5 117(2) . .
O6 C87 C157 119(2) . .
C5 C87 C157 120(2) . .
O6 C87 C8 92(2) . .
C5 C87 C8 97(2) . .
C157 C87 C8 98(2) . .
O8 C86 C62 66(4) . .
O8 C86 C178 126(6) . .
C62 C86 C178 61(3) . .
O8 C86 C8 119(6) . .
C62 C86 C8 159(5) . .
C178 C86 C8 113(4) . .
C65 C6 C67 124(3) . .
C62 C7 C76 121(3) . .
C56 C5 C87 123(2) . .
C86 C8 C87 119(4) . .
C502 C501 C157 72.5(17) . .
C502 C501 C505 126(3) . .
C157 C501 C505 54.8(14) . .
C501 C502 C157 72.6(16) . .
C501 C502 C504 124(3) . .
C157 C502 C504 54.6(14) . .
C504 C503 C157 68.0(13) . .
C503 C504 C157 68.8(14) . .
C503 C504 C502 115(3) . .
C157 C504 C502 54.8(14) . .
C506 C505 C157 71.8(17) . .
C506 C505 C501 123(3) . .
C157 C505 C501 55.1(14) . .
C505 C506 C157 71.6(17) . .
C604 C601 C156 64.6(14) . .
C604 C601 C606 107(3) . .
C156 C601 C606 59.1(16) . .
C604 C601 C65 102(3) . .
C156 C601 C65 50.3(17) . .
C606 C601 C65 73(3) . .
C606 C602 C156 65.0(17) . .
C606 C602 C605 107(4) . .
C156 C602 C605 58.6(16) . .
C606 C602 C65 85(4) . .
C156 C602 C65 54.5(19) . .
C605 C602 C65 96(3) . .
C604 C603 C156 70.1(14) . .
C604 C603 C75 133(4) . .
C156 C603 C75 65(3) . .
C603 C604 C601 128(3) . .
C603 C604 C156 71.0(15) . .
C601 C604 C156 64.5(14) . .
C75 C605 C156 92(7) . .
C75 C605 C602 147(8) . .
C156 C605 C602 57.9(15) . .
C602 C606 C156 64.3(17) . .
C602 C606 C601 116(3) . .
C156 C606 C601 58.9(15) . .
C704 C701 C178 60.9(15) . .
C704 C701 C706 107(3) . .
C178 C701 C706 56.4(15) . .
C705 C702 C706 123(3) . .
C705 C702 C178 67.9(13) . .
C706 C702 C178 62.4(13) . .
C704 C703 C178 64.3(13) . .
C704 C703 C705 113(2) . .
C178 C703 C705 50.9(12) . .
C703 C704 C701 112(3) . .
C703 C704 C178 64.8(14) . .
C701 C704 C178 60.6(14) . .
C702 C705 C178 67.3(13) . .
C702 C705 C703 104(3) . .
C178 C705 C703 50.8(12) . .
C702 C706 C178 62.0(13) . .
C702 C706 C701 117(2) . .
C178 C706 C701 55.7(15) . .
C803 C801 C167 72.7(15) . .
C803 C801 C806 127(3) . .
C167 C801 C806 56(2) . .
C804 C802 C167 75(4) . .
C804 C802 C805 138(5) . .
C167 C802 C805 64(3) . .
C801 C803 C167 72.4(15) . .
C802 C804 C167 57(3) . .
C802 C804 C67 89(4) . .
C167 C804 C67 53.2(17) . .
C806 C805 C167 68(3) . .
C806 C805 C802 117(4) . .
C167 C805 C802 52(2) . .
C805 C806 C167 67(3) . .
C805 C806 C801 116(5) . .
C167 C806 C801 56(2) . .

loop_
_geom_bond_atom_site_label_1
_geom_bond_atom_site_label_2
_geom_bond_distance
_geom_bond_site_symmetry_2
Zr1 O4 2.127(8) .
Zr1 O4 2.127(8) 2_556
Zr1 O1 2.130(7) 2_556
Zr1 O1 2.130(7) .
Zr1 O2 2.151(9) 2_556
Zr1 O2 2.151(9) .
Zr1 O3 2.197(9) 2_556
Zr1 O3 2.197(9) .
O1 C11 1.25(3) .
O1 C12 1.32(3) .
O2 C22 1.09(3) .
O2 C21 1.34(3) .
O3 C42 1.13(3) .
O3 C41 1.27(3) .
O4 C32 1.20(3) .
O4 C31 1.23(3) .
C1 C11 1.36(3) .
C1 C22 1.45(4) .
C2 C21 1.43(3) .
C2 C31 1.43(3) .
C3 C32 1.32(3) .
C3 C42 1.35(4) .
C3 C31 1.96(4) .
C4 C12 1.37(3) .
C4 C41 1.38(3) .
C11 C12 1.02(3) .
C11 C114 1.58(3) .
C12 C114 1.49(3) .
C12 C403 1.76(4) .
C21 C22 1.47(4) .
C21 C112 1.58(3) .
C22 C112 1.65(3) .
C31 C32 0.99(3) .
C31 C123 1.57(3) .
C32 C123 1.55(3) .
C32 C206 2.01(5) .
C41 C134 1.58(3) .
C41 C42 1.67(4) .
C42 C134 1.79(3) .
C112 C105 1.537(13) .
C112 C102 1.548(15) .
C112 C106 1.551(15) .
C112 C101 1.553(15) .
C112 C104 1.557(16) .
C112 C103 1.560(15) .
C114 C402 1.552(15) .
C114 C401 1.559(15) .
C114 C403 1.560(15) .
C114 C404 1.564(14) .
C114 C406 1.571(15) .
C114 C405 1.63(3) .
C123 C201 1.549(15) .
C123 C202 1.551(15) .
C123 C203 1.553(15) .
C123 C206 1.553(15) .
C123 C204 1.560(15) .
C123 C205 1.564(14) .
C134 C303 1.555(15) .
C134 C301 1.556(16) .
C134 C305 1.558(15) .
C134 C304 1.558(15) .
C134 C306 1.567(15) .
C134 C302 1.569(15) .
C101 C105 1.92(7) .
C101 C106 2.02(5) .
C102 C106 0.66(7) .
C102 C104 1.51(6) .
C103 C105 1.19(7) .
C103 C104 1.26(7) .
C104 C106 1.97(7) .
C201 C205 0.79(5) .
C201 C202 1.90(5) .
C202 C204 1.21(4) .
C203 C206 0.90(6) .
C203 C204 2.01(5) .
C301 C305 1.23(5) .
C301 C302 2.00(6) .
C303 C304 1.04(5) .
C304 C306 1.28(5) .
C305 C306 1.49(5) .
C401 C403 1.11(5) .
C401 C404 1.84(5) .
C402 C405 1.07(4) .
C402 C406 2.03(5) .
C404 C406 0.76(6) .
Zr2 O7 2.128(9) 2_655
Zr2 O7 2.128(9) .
Zr2 O6 2.141(8) .
Zr2 O6 2.141(8) 2_655
Zr2 O8 2.180(10) .
Zr2 O8 2.180(10) 2_655
Zr2 O5 2.202(7) 2_655
Zr2 O5 2.202(7) .
O5 C56 1.24(3) .
O5 C65 1.27(3) .
O6 C87 1.20(2) .
O7 C67 1.34(4) .
O7 C76 1.38(3) .
O8 C86 0.88(5) .
O8 C62 1.25(2) .
C156 C602 1.545(16) .
C156 C601 1.551(16) .
C156 C604 1.552(15) .
C156 C606 1.555(16) .
C156 C605 1.557(15) .
C156 C603 1.560(15) .
C156 C65 1.59(3) .
C156 C56 1.63(3) .
C156 C75 1.80(9) .
C167 C802 1.36(6) .
C167 C805 1.542(15) .
C167 C76 1.55(4) .
C167 C801 1.552(15) .
C167 C803 1.555(16) .
C167 C806 1.56(7) .
C167 C804 1.559(16) .
C167 C67 1.62(4) .
C178 C701 1.544(13) .
C178 C704 1.548(16) .
C178 C702 1.551(15) .
C178 C62 1.55(3) .
C178 C703 1.554(15) .
C178 C706 1.556(16) .
C178 C705 1.557(15) .
C178 C86 1.68(6) .
C157 C87 1.48(3) .
C157 C505 1.556(16) .
C157 C504 1.558(16) .
C157 C506 1.558(15) .
C157 C502 1.562(16) .
C157 C501 1.562(15) .
C157 C503 1.566(15) .
C67 C76 1.13(4) .
C67 C6 1.34(5) .
C67 C804 1.97(5) .
C56 C5 1.43(3) .
C56 C65 1.63(4) .
C62 C7 1.27(3) .
C62 C86 1.32(6) .
C65 C6 1.29(4) .
C65 C602 1.87(7) .
C65 C601 2.04(5) .
C75 C605 0.85(10) .
C75 C603 1.77(9) .
C76 C7 1.36(4) .
C87 C5 1.44(3) .
C87 C8 1.84(5) .
C86 C8 1.69(6) .
C501 C502 0.94(6) .
C501 C505 1.79(6) .
C502 C504 1.80(6) .
C503 C504 1.15(5) .
C505 C506 0.98(6) .
C601 C604 1.33(6) .
C601 C606 1.60(7) .
C602 C606 1.33(8) .
C602 C605 1.63(7) .
C603 C604 1.04(5) .
C701 C704 1.51(6) .
C701 C706 1.73(7) .
C702 C705 1.18(5) .
C702 C706 1.45(6) .
C703 C704 1.33(5) .
C703 C705 1.96(5) .
C801 C803 0.93(5) .
C801 C806 1.72(7) .
C802 C804 1.19(7) .
C802 C805 1.55(6) .
C805 C806 1.17(7) .
